data_7201578
loop_
_publ_author_name
'Plater, M. John'
'Gelbrich, Thomas'
'Hursthouse, Michael B.'
'De Silva, Ben M.'

_publ_section_title
;
 Interpenetrating three-dimensional coordination networks with a rare
 4-connected (65.8) topology and unusual geometrical features
;
_journal_issue 1
_journal_name_full CrystEngComm
_journal_page_first 125
_journal_paper_doi 10.1039/b711047b
_journal_volume 10
_journal_year 2008
_chemical_formula_sum 'C30 H36 Cu N6 O6'
_chemical_formula_weight 640.19
_chemical_name_systematic
;
?
;
_space_group_IT_number 33
_symmetry_cell_setting orthorhombic
_symmetry_space_group_name_Hall 'P 2c -2n'
_symmetry_space_group_name_H-M 'P n a 21'
_atom_sites_solution_hydrogens geom
_atom_sites_solution_primary direct
_atom_sites_solution_secondary difmap
_audit_creation_method SHELXL-97
_cell_angle_alpha 90.00
_cell_angle_beta 90.00
_cell_angle_gamma 90.00
_cell_formula_units_Z 4
_cell_length_a 15.8279(3)
_cell_length_b 10.5692(2)
_cell_length_c 18.4677(5)
_cell_measurement_temperature 150(2)
_cell_volume 3089.43(12)
_computing_structure_refinement 'SHELXL-97 (Sheldrick, 1997)'
_computing_structure_solution 'SHELXS-97 (Sheldrick, 1990)'
_diffrn_ambient_temperature 150(2)
_diffrn_measured_fraction_theta_full 0.993
_diffrn_measured_fraction_theta_max 0.993
_diffrn_radiation_monochromator graphite
_diffrn_radiation_source 'fine-focus sealed tube'
_diffrn_radiation_type MoK\a
_diffrn_radiation_wavelength 0.71073
_diffrn_reflns_av_R_equivalents 0.0489
_diffrn_reflns_av_sigmaI/netI 0.0492
_diffrn_reflns_limit_h_max 19
_diffrn_reflns_limit_h_min -19
_diffrn_reflns_limit_k_max 12
_diffrn_reflns_limit_k_min -12
_diffrn_reflns_limit_l_max 21
_diffrn_reflns_limit_l_min -22
_diffrn_reflns_number 15713
_diffrn_reflns_theta_full 26.00
_diffrn_reflns_theta_max 26.00
_diffrn_reflns_theta_min 3.20
_exptl_absorpt_coefficient_mu 0.759
_exptl_absorpt_correction_T_max 0.9850
_exptl_absorpt_correction_T_min 0.7029
_exptl_absorpt_correction_type empirical
_exptl_absorpt_process_details 'SADABS V2.10 (Sheldrick, G.M., 2003)'
_exptl_crystal_colour blue
_exptl_crystal_density_diffrn 1.376
_exptl_crystal_density_method 'not measured'
_exptl_crystal_description Block
_exptl_crystal_F_000 1340
_exptl_crystal_size_max 0.50
_exptl_crystal_size_mid 0.15
_exptl_crystal_size_min 0.02
_refine_diff_density_max 0.325
_refine_diff_density_min -0.502
_refine_diff_density_rms 0.052
_refine_ls_abs_structure_details 'Flack H D (1983), Acta Cryst. A39, 876-881'
_refine_ls_abs_structure_Flack 0.210(10)
_refine_ls_extinction_coef 0.0025(5)
_refine_ls_extinction_expression Fc^*^=kFc[1+0.001xFc^2^\l^3^/sin(2\q)]^-1/4^
_refine_ls_extinction_method SHELXL
_refine_ls_goodness_of_fit_ref 0.989
_refine_ls_hydrogen_treatment constr
_refine_ls_matrix_type full
_refine_ls_number_parameters 426
_refine_ls_number_reflns 5807
_refine_ls_number_restraints 1
_refine_ls_restrained_S_all 0.989
_refine_ls_R_factor_all 0.0396
_refine_ls_R_factor_gt 0.0349
_refine_ls_shift/su_max 0.000
_refine_ls_shift/su_mean 0.000
_refine_ls_structure_factor_coef Fsqd
_refine_ls_weighting_details 'calc w=1/[\s^2^(Fo^2^)+(0.0594P)^2^+0.0000P] where P=(Fo^2^+2Fc^2^)/3'
_refine_ls_weighting_scheme calc
_refine_ls_wR_factor_gt 0.0865
_refine_ls_wR_factor_ref 0.0891
_reflns_number_gt 5385
_reflns_number_total 5807
_reflns_threshold_expression >2sigma(I)
_cod_data_source_file b711047b.txt
_cod_data_source_block '__[Cu(bp_pen)2(NO3)2]___1'
_cod_depositor_comments
;
The following automatic conversions were performed:
'_symmetry_cell_setting' value 'Orthorhombic' changed to 'orthorhombic'
according to '/home/saulius/struct/CIF-dictionaries/cif_core.dic'
dictionary named 'cif_core.dic' version 2.4.1 from 2010-06-29.

Automatic conversion script
Id: cif_fix_enum 1527 2010-12-29 10:47:43Z saulius 
;
_cod_original_sg_symbol_H-M Pna2(1)
_cod_database_code 7201578

loop_
_symmetry_equiv_pos_as_xyz
'x, y, z'
'-x+1/2, y+1/2, z+1/2'
'x+1/2, -y+1/2, z'
'-x, -y, z+1/2'

loop_
_atom_site_label
_atom_site_type_symbol
_atom_site_fract_x
_atom_site_fract_y
_atom_site_fract_z
_atom_site_U_iso_or_equiv
_atom_site_adp_type
_atom_site_occupancy
_atom_site_symmetry_multiplicity
_atom_site_calc_flag
_atom_site_refinement_flags
_atom_site_disorder_assembly
_atom_site_disorder_group
Cu1 Cu 0.119060(16) 0.26518(2) 0.00101(3) 0.01755(10) Uani 1 1 d . . .
N1 N 0.22499(14) -0.0050(2) -0.09222(13) 0.0302(6) Uani 1 1 d . . .
O1 O 0.25037(14) -0.07596(19) -0.04211(14) 0.0475(6) Uani 1 1 d . . .
O2 O 0.20322(11) 0.10614(15) -0.07704(10) 0.0229(4) Uani 1 1 d . . .
O3 O 0.2239(2) -0.0428(3) -0.15457(14) 0.0718(8) Uani 1 1 d . . .
N2 N 0.01301(13) 0.5158(2) 0.09367(13) 0.0282(5) Uani 1 1 d . . .
O4 O 0.03533(12) 0.40640(16) 0.07459(11) 0.0303(4) Uani 1 1 d . . .
O5 O 0.00974(14) 0.6012(2) 0.04761(14) 0.0497(6) Uani 1 1 d . . .
O6 O -0.00684(15) 0.5364(2) 0.15762(12) 0.0462(6) Uani 1 1 d . . .
N11 N 0.19517(13) 0.23163(19) 0.08781(12) 0.0204(5) Uani 1 1 d . . .
N12 N 0.79808(12) 0.60313(18) 0.46540(11) 0.0184(4) Uani 1 1 d . . .
C101 C 0.25864(16) 0.1481(2) 0.08315(14) 0.0234(6) Uani 1 1 d . . .
H101 H 0.2672 0.1049 0.0387 0.056(10) Uiso 1 1 calc R . .
C102 C 0.31223(17) 0.1224(2) 0.14046(15) 0.0269(6) Uani 1 1 d . . .
H102 H 0.3563 0.0621 0.1349 0.036(8) Uiso 1 1 calc R . .
C103 C 0.30167(16) 0.1845(3) 0.20616(14) 0.0267(6) Uani 1 1 d . . .
C104 C 0.23612(19) 0.2706(3) 0.21025(17) 0.0314(7) Uani 1 1 d . . .
H104 H 0.2266 0.3160 0.2539 0.062(11) Uiso 1 1 calc R . .
C105 C 0.18455(18) 0.2908(3) 0.15123(15) 0.0281(6) Uani 1 1 d . . .
H105 H 0.1394 0.3494 0.1558 0.052(11) Uiso 1 1 calc R . .
C106 C 0.36186(19) 0.1625(3) 0.26817(19) 0.0355(8) Uani 1 1 d . . .
H10A H 0.3886 0.0784 0.2626 0.056(11) Uiso 1 1 calc R . .
H10B H 0.3298 0.1624 0.3142 0.066(11) Uiso 1 1 calc R . .
C107 C 0.42994(18) 0.2630(2) 0.27160(16) 0.0282(6) Uani 1 1 d . . .
H10C H 0.4032 0.3468 0.2784 0.053(10) Uiso 1 1 calc R . .
H10D H 0.4609 0.2647 0.2250 0.030(9) Uiso 1 1 calc R . .
C108 C 0.49219(18) 0.2394(2) 0.33295(17) 0.0285(6) Uani 1 1 d . . .
H10E H 0.5247 0.1616 0.3221 0.033(8) Uiso 1 1 calc R . .
H10F H 0.4601 0.2243 0.3782 0.038(9) Uiso 1 1 calc R . .
C109 C 0.55395(16) 0.3478(2) 0.34550(15) 0.0261(6) Uani 1 1 d . . .
H10G H 0.5835 0.3674 0.2996 0.026(7) Uiso 1 1 calc R . .
H10H H 0.5223 0.4242 0.3605 0.025(7) Uiso 1 1 calc R . .
C110 C 0.61834(16) 0.3150(3) 0.40312(16) 0.0227(7) Uani 1 1 d . . .
H11A H 0.5875 0.2899 0.4475 0.028(7) Uiso 1 1 calc R . .
H11B H 0.6506 0.2402 0.3864 0.028(8) Uiso 1 1 calc R . .
C111 C 0.68070(15) 0.4172(2) 0.42323(13) 0.0185(5) Uani 1 1 d . . .
C112 C 0.75939(16) 0.3857(2) 0.45126(15) 0.0264(6) Uani 1 1 d . . .
H112 H 0.7745 0.2992 0.4568 0.042(9) Uiso 1 1 calc R . .
C113 C 0.81557(16) 0.4790(2) 0.47104(15) 0.0259(6) Uani 1 1 d . . .
H113 H 0.8692 0.4545 0.4895 0.032(8) Uiso 1 1 calc R . .
C114 C 0.72209(15) 0.6339(2) 0.43887(14) 0.0218(5) Uani 1 1 d . . .
H114 H 0.7079 0.7209 0.4349 0.033(8) Uiso 1 1 calc R . .
C115 C 0.66366(16) 0.5457(2) 0.41705(15) 0.0243(6) Uani 1 1 d . . .
H115 H 0.6111 0.5728 0.3976 0.032(9) Uiso 1 1 calc R . .
N21 N 0.04094(11) 0.12634(18) 0.03712(11) 0.0186(4) Uani 1 1 d . . .
N22 N -0.54277(13) -0.20753(19) 0.41321(12) 0.0213(5) Uani 1 1 d . . .
C201 C 0.06778(16) 0.0062(2) 0.03819(15) 0.0262(6) Uani 1 1 d . . .
H201 H 0.1231 -0.0120 0.0212 0.051(11) Uiso 1 1 calc R . .
C202 C 0.01845(16) -0.0919(2) 0.06295(15) 0.0267(6) Uani 1 1 d . . .
H202 H 0.0399 -0.1758 0.0622 0.043(9) Uiso 1 1 calc R . .
C203 C -0.06225(15) -0.0693(2) 0.08901(14) 0.0205(5) Uani 1 1 d . . .
C204 C -0.08881(16) 0.0555(2) 0.08904(15) 0.0241(6) Uani 1 1 d . . .
H204 H -0.1431 0.0766 0.1073 0.036(9) Uiso 1 1 calc R . .
C205 C -0.03646(15) 0.1497(2) 0.06259(14) 0.0231(6) Uani 1 1 d . . .
H205 H -0.0564 0.2344 0.0625 0.032(8) Uiso 1 1 calc R . .
C206 C -0.11639(16) -0.1787(3) 0.11357(16) 0.0224(6) Uani 1 1 d . . .
H20A H -0.0786 -0.2438 0.1345 0.029(8) Uiso 1 1 calc R . .
H20B H -0.1431 -0.2163 0.0701 0.031(8) Uiso 1 1 calc R . .
C207 C -0.18543(16) -0.1519(2) 0.16813(15) 0.0240(6) Uani 1 1 d . . .
H20C H -0.2276 -0.0936 0.1467 0.034(8) Uiso 1 1 calc R . .
H20D H -0.1609 -0.1106 0.2114 0.034(8) Uiso 1 1 calc R . .
C208 C -0.22840(18) -0.2750(2) 0.19006(17) 0.0293(7) Uani 1 1 d . . .
H20E H -0.1842 -0.3373 0.2030 0.037(8) Uiso 1 1 calc R . .
H20F H -0.2592 -0.3087 0.1476 0.035(8) Uiso 1 1 calc R . .
C209 C -0.29018(17) -0.2645(2) 0.25324(17) 0.0279(6) Uani 1 1 d . . .
H20G H -0.2600 -0.2309 0.2961 0.027(9) Uiso 1 1 calc R . .
H20H H -0.3115 -0.3499 0.2656 0.055(10) Uiso 1 1 calc R . .
C210 C -0.36515(17) -0.1782(3) 0.23594(18) 0.0335(8) Uani 1 1 d . . .
H21A H -0.3451 -0.0902 0.2296 0.043(9) Uiso 1 1 calc R . .
H21B H -0.3920 -0.2057 0.1901 0.041(9) Uiso 1 1 calc R . .
C211 C -0.42938(16) -0.1831(3) 0.29681(16) 0.0289(6) Uani 1 1 d . . .
C212 C -0.49378(18) -0.2725(3) 0.29674(16) 0.0303(7) Uani 1 1 d . . .
H212 H -0.5002 -0.3274 0.2564 0.039(9) Uiso 1 1 calc R . .
C213 C -0.54838(17) -0.2825(3) 0.35445(15) 0.0272(6) Uani 1 1 d . . .
H213 H -0.5917 -0.3446 0.3528 0.031(8) Uiso 1 1 calc R . .
C214 C -0.48160(16) -0.1185(2) 0.41301(16) 0.0281(6) Uani 1 1 d . . .
H214 H -0.4773 -0.0630 0.4533 0.027(7) Uiso 1 1 calc R . .
C215 C -0.42499(17) -0.1049(3) 0.35657(16) 0.0303(7) Uani 1 1 d . . .
H215 H -0.3827 -0.0412 0.3589 0.022(7) Uiso 1 1 calc R . .

loop_
_atom_site_aniso_label
_atom_site_aniso_U_11
_atom_site_aniso_U_22
_atom_site_aniso_U_33
_atom_site_aniso_U_23
_atom_site_aniso_U_13
_atom_site_aniso_U_12
Cu1 0.01497(15) 0.01618(15) 0.02150(16) 0.0029(2) -0.00206(15) -0.00388(10)
N1 0.0252(12) 0.0250(13) 0.0403(16) -0.0096(11) 0.0062(10) -0.0044(10)
O1 0.0517(14) 0.0233(11) 0.0674(17) 0.0055(10) 0.0112(12) 0.0147(10)
O2 0.0232(9) 0.0164(9) 0.0291(10) -0.0021(7) -0.0008(8) 0.0004(7)
O3 0.095(2) 0.0699(19) 0.0503(17) -0.0446(14) 0.0029(15) -0.0071(16)
N2 0.0161(11) 0.0238(12) 0.0448(16) -0.0075(11) 0.0046(10) -0.0057(9)
O4 0.0286(10) 0.0177(10) 0.0446(12) -0.0042(8) 0.0051(9) 0.0041(8)
O5 0.0498(14) 0.0219(12) 0.0775(18) 0.0052(11) 0.0317(12) 0.0079(10)
O6 0.0466(14) 0.0480(14) 0.0441(15) -0.0248(11) 0.0007(11) -0.0041(11)
N11 0.0182(11) 0.0200(11) 0.0231(13) 0.0017(9) 0.0014(9) -0.0070(8)
N12 0.0170(10) 0.0168(11) 0.0213(11) -0.0009(8) -0.0002(8) -0.0016(8)
C101 0.0223(13) 0.0262(14) 0.0218(15) -0.0001(11) -0.0038(11) -0.0014(11)
C102 0.0215(13) 0.0261(15) 0.0332(16) 0.0027(11) -0.0031(11) -0.0026(11)
C103 0.0258(15) 0.0293(14) 0.0252(15) 0.0059(11) -0.0047(11) -0.0143(12)
C104 0.0352(17) 0.0348(16) 0.0243(17) -0.0070(11) -0.0025(13) -0.0075(13)
C105 0.0294(15) 0.0283(15) 0.0267(16) -0.0039(11) -0.0029(12) -0.0046(12)
C106 0.0337(17) 0.040(2) 0.0327(19) 0.0071(14) -0.0142(14) -0.0155(15)
C107 0.0277(16) 0.0263(15) 0.0305(17) 0.0014(11) -0.0117(13) -0.0049(11)
C108 0.0302(15) 0.0248(14) 0.0305(16) 0.0045(11) -0.0129(13) -0.0064(11)
C109 0.0260(14) 0.0213(14) 0.0309(16) 0.0008(10) -0.0080(12) -0.0016(11)
C110 0.0237(14) 0.0173(16) 0.0271(16) 0.0008(12) -0.0074(11) -0.0013(10)
C111 0.0196(12) 0.0168(12) 0.0191(12) -0.0013(9) 0.0007(10) -0.0034(9)
C112 0.0255(14) 0.0130(13) 0.0408(17) -0.0016(11) -0.0070(12) 0.0035(10)
C113 0.0183(12) 0.0191(14) 0.0404(16) -0.0045(11) -0.0085(11) 0.0013(10)
C114 0.0217(13) 0.0153(12) 0.0285(15) 0.0034(10) -0.0035(11) -0.0004(10)
C115 0.0194(13) 0.0207(13) 0.0328(16) 0.0039(11) -0.0076(11) 0.0000(10)
N21 0.0167(10) 0.0163(11) 0.0228(11) 0.0002(8) -0.0018(9) -0.0016(8)
N22 0.0170(11) 0.0178(11) 0.0289(13) 0.0049(9) 0.0017(9) 0.0050(9)
C201 0.0199(13) 0.0201(14) 0.0385(15) 0.0018(11) 0.0099(11) 0.0013(10)
C202 0.0250(13) 0.0166(14) 0.0386(17) 0.0000(11) 0.0108(12) 0.0020(11)
C203 0.0205(13) 0.0190(12) 0.0219(14) -0.0003(10) 0.0012(10) -0.0026(9)
C204 0.0179(13) 0.0223(13) 0.0319(16) -0.0001(11) 0.0054(11) -0.0011(10)
C205 0.0198(13) 0.0158(14) 0.0338(15) 0.0002(10) 0.0010(11) 0.0009(10)
C206 0.0232(14) 0.0182(16) 0.0258(16) 0.0005(11) 0.0068(11) 0.0019(10)
C207 0.0218(13) 0.0197(13) 0.0306(15) 0.0023(10) 0.0082(11) -0.0013(10)
C208 0.0262(15) 0.0231(14) 0.0386(18) 0.0051(12) 0.0125(13) -0.0005(11)
C209 0.0202(14) 0.0294(15) 0.0341(18) 0.0092(12) 0.0086(12) -0.0016(11)
C210 0.0263(17) 0.042(2) 0.0321(19) 0.0159(15) 0.0092(12) 0.0069(13)
C211 0.0182(14) 0.0319(15) 0.0365(16) 0.0169(13) 0.0052(11) 0.0072(12)
C212 0.0225(15) 0.0433(18) 0.0251(17) -0.0004(12) 0.0010(12) 0.0028(12)
C213 0.0210(14) 0.0331(16) 0.0273(16) 0.0024(11) 0.0030(11) 0.0003(11)
C214 0.0241(14) 0.0214(14) 0.0388(17) 0.0023(11) 0.0026(12) -0.0018(11)
C215 0.0210(13) 0.0267(16) 0.0432(18) 0.0113(12) 0.0057(12) -0.0023(11)

loop_
_atom_type_symbol
_atom_type_description
_atom_type_scat_dispersion_real
_atom_type_scat_dispersion_imag
_atom_type_scat_source
C C 0.0033 0.0016 'International Tables Vol C Tables 4.2.6.8 and 6.1.1.4'
H H 0.0000 0.0000 'International Tables Vol C Tables 4.2.6.8 and 6.1.1.4'
N N 0.0061 0.0033 'International Tables Vol C Tables 4.2.6.8 and 6.1.1.4'
O O 0.0106 0.0060 'International Tables Vol C Tables 4.2.6.8 and 6.1.1.4'
Cu Cu 0.3201 1.2651 'International Tables Vol C Tables 4.2.6.8 and 6.1.1.4'

loop_
_geom_angle_atom_site_label_1
_geom_angle_atom_site_label_2
_geom_angle_atom_site_label_3
_geom_angle
_geom_angle_site_symmetry_1
_geom_angle_site_symmetry_3
_geom_angle_publ_flag
N12 Cu1 N21 176.99(8) 4_664 . ?
N12 Cu1 N11 89.55(8) 4_664 . ?
N21 Cu1 N11 88.61(8) . . ?
N12 Cu1 N22 91.61(9) 4_664 2_454 ?
N21 Cu1 N22 90.16(8) . 2_454 ?
N11 Cu1 N22 178.07(9) . 2_454 ?
N12 Cu1 O4 96.52(7) 4_664 . ?
N21 Cu1 O4 85.86(7) . . ?
N11 Cu1 O4 89.39(8) . . ?
N22 Cu1 O4 92.01(8) 2_454 . ?
N12 Cu1 O2 86.10(7) 4_664 . ?
N21 Cu1 O2 91.55(7) . . ?
N11 Cu1 O2 91.19(7) . . ?
N22 Cu1 O2 87.35(8) 2_454 . ?
O4 Cu1 O2 177.32(6) . . ?
O3 N1 O2 120.9(3) . . ?
O3 N1 O1 120.3(3) . . ?
O2 N1 O1 118.8(2) . . ?
N1 O2 Cu1 150.97(16) . . ?
O5 N2 O6 121.0(2) . . ?
O5 N2 O4 119.2(2) . . ?
O6 N2 O4 119.9(2) . . ?
N2 O4 Cu1 151.51(17) . . ?
C105 N11 C101 117.3(2) . . ?
C105 N11 Cu1 122.23(18) . . ?
C101 N11 Cu1 120.52(17) . . ?
C114 N12 C113 116.7(2) . . ?
C114 N12 Cu1 122.32(16) . 4_665 ?
C113 N12 Cu1 120.85(16) . 4_665 ?
N11 C101 C102 122.7(2) . . ?
N11 C101 H101 118.6 . . ?
C102 C101 H101 118.6 . . ?
C101 C102 C103 120.1(3) . . ?
C101 C102 H102 120.0 . . ?
C103 C102 H102 120.0 . . ?
C104 C103 C102 116.7(2) . . ?
C104 C103 C106 122.3(3) . . ?
C102 C103 C106 121.0(3) . . ?
C105 C104 C103 120.2(3) . . ?
C105 C104 H104 119.9 . . ?
C103 C104 H104 119.9 . . ?
N11 C105 C104 123.1(3) . . ?
N11 C105 H105 118.5 . . ?
C104 C105 H105 118.5 . . ?
C103 C106 C107 111.9(3) . . ?
C103 C106 H10A 109.2 . . ?
C107 C106 H10A 109.2 . . ?
C103 C106 H10B 109.2 . . ?
C107 C106 H10B 109.2 . . ?
H10A C106 H10B 107.9 . . ?
C106 C107 C108 112.1(2) . . ?
C106 C107 H10C 109.2 . . ?
C108 C107 H10C 109.2 . . ?
C106 C107 H10D 109.2 . . ?
C108 C107 H10D 109.2 . . ?
H10C C107 H10D 107.9 . . ?
C107 C108 C109 113.9(2) . . ?
C107 C108 H10E 108.8 . . ?
C109 C108 H10E 108.8 . . ?
C107 C108 H10F 108.8 . . ?
C109 C108 H10F 108.8 . . ?
H10E C108 H10F 107.7 . . ?
C110 C109 C108 111.5(2) . . ?
C110 C109 H10G 109.3 . . ?
C108 C109 H10G 109.3 . . ?
C110 C109 H10H 109.3 . . ?
C108 C109 H10H 109.3 . . ?
H10G C109 H10H 108.0 . . ?
C111 C110 C109 116.7(2) . . ?
C111 C110 H11A 108.1 . . ?
C109 C110 H11A 108.1 . . ?
C111 C110 H11B 108.1 . . ?
C109 C110 H11B 108.1 . . ?
H11A C110 H11B 107.3 . . ?
C112 C111 C115 116.0(2) . . ?
C112 C111 C110 120.4(2) . . ?
C115 C111 C110 123.5(2) . . ?
C113 C112 C111 120.4(2) . . ?
C113 C112 H112 119.8 . . ?
C111 C112 H112 119.8 . . ?
N12 C113 C112 123.0(2) . . ?
N12 C113 H113 118.5 . . ?
C112 C113 H113 118.5 . . ?
N12 C114 C115 123.2(2) . . ?
N12 C114 H114 118.4 . . ?
C115 C114 H114 118.4 . . ?
C114 C115 C111 120.6(2) . . ?
C114 C115 H115 119.7 . . ?
C111 C115 H115 119.7 . . ?
C205 N21 C201 117.4(2) . . ?
C205 N21 Cu1 122.73(16) . . ?
C201 N21 Cu1 119.78(16) . . ?
C213 N22 C214 117.1(2) . . ?
C213 N22 Cu1 121.19(17) . 2_445 ?
C214 N22 Cu1 121.64(19) . 2_445 ?
N21 C201 C202 122.6(2) . . ?
N21 C201 H201 118.7 . . ?
C202 C201 H201 118.7 . . ?
C201 C202 C203 120.6(2) . . ?
C201 C202 H202 119.7 . . ?
C203 C202 H202 119.7 . . ?
C204 C203 C202 116.3(2) . . ?
C204 C203 C206 123.9(2) . . ?
C202 C203 C206 119.8(2) . . ?
C205 C204 C203 120.2(2) . . ?
C205 C204 H204 119.9 . . ?
C203 C204 H204 119.9 . . ?
N21 C205 C204 122.8(2) . . ?
N21 C205 H205 118.6 . . ?
C204 C205 H205 118.6 . . ?
C203 C206 C207 117.8(2) . . ?
C203 C206 H20A 107.8 . . ?
C207 C206 H20A 107.8 . . ?
C203 C206 H20B 107.8 . . ?
C207 C206 H20B 107.8 . . ?
H20A C206 H20B 107.2 . . ?
C206 C207 C208 109.9(2) . . ?
C206 C207 H20C 109.7 . . ?
C208 C207 H20C 109.7 . . ?
C206 C207 H20D 109.7 . . ?
C208 C207 H20D 109.7 . . ?
H20C C207 H20D 108.2 . . ?
C207 C208 C209 115.3(2) . . ?
C207 C208 H20E 108.5 . . ?
C209 C208 H20E 108.5 . . ?
C207 C208 H20F 108.5 . . ?
C209 C208 H20F 108.5 . . ?
H20E C208 H20F 107.5 . . ?
C208 C209 C210 112.4(2) . . ?
C208 C209 H20G 109.1 . . ?
C210 C209 H20G 109.1 . . ?
C208 C209 H20H 109.1 . . ?
C210 C209 H20H 109.1 . . ?
H20G C209 H20H 107.9 . . ?
C211 C210 C209 110.1(2) . . ?
C211 C210 H21A 109.6 . . ?
C209 C210 H21A 109.6 . . ?
C211 C210 H21B 109.6 . . ?
C209 C210 H21B 109.6 . . ?
H21A C210 H21B 108.1 . . ?
C215 C211 C212 116.4(3) . . ?
C215 C211 C210 122.6(3) . . ?
C212 C211 C210 121.0(3) . . ?
C213 C212 C211 120.8(3) . . ?
C213 C212 H212 119.6 . . ?
C211 C212 H212 119.6 . . ?
N22 C213 C212 122.5(3) . . ?
N22 C213 H213 118.7 . . ?
C212 C213 H213 118.7 . . ?
N22 C214 C215 122.7(3) . . ?
N22 C214 H214 118.7 . . ?
C215 C214 H214 118.7 . . ?
C211 C215 C214 120.5(3) . . ?
C211 C215 H215 119.7 . . ?
C214 C215 H215 119.7 . . ?

loop_
_geom_bond_atom_site_label_1
_geom_bond_atom_site_label_2
_geom_bond_distance
_geom_bond_site_symmetry_2
_geom_bond_publ_flag
Cu1 N12 2.0223(19) 4_664 ?
Cu1 N21 2.0315(19) . ?
Cu1 N11 2.036(2) . ?
Cu1 N22 2.042(2) 2_454 ?
Cu1 O4 2.4145(18) . ?
Cu1 O2 2.5841(17) . ?
N1 O3 1.219(3) . ?
N1 O2 1.256(3) . ?
N1 O1 1.257(3) . ?
N2 O5 1.241(3) . ?
N2 O6 1.241(3) . ?
N2 O4 1.260(3) . ?
N11 C105 1.338(3) . ?
N11 C101 1.340(3) . ?
N12 C114 1.339(3) . ?
N12 C113 1.345(3) . ?
N12 Cu1 2.0223(19) 4_665 ?
C101 C102 1.383(4) . ?
C101 H101 0.9500 . ?
C102 C103 1.390(4) . ?
C102 H102 0.9500 . ?
C103 C104 1.382(4) . ?
C103 C106 1.508(4) . ?
C104 C105 1.378(4) . ?
C104 H104 0.9500 . ?
C105 H105 0.9500 . ?
C106 C107 1.514(4) . ?
C106 H10A 0.9900 . ?
C106 H10B 0.9900 . ?
C107 C108 1.522(4) . ?
C107 H10C 0.9900 . ?
C107 H10D 0.9900 . ?
C108 C109 1.524(3) . ?
C108 H10E 0.9900 . ?
C108 H10F 0.9900 . ?
C109 C110 1.514(4) . ?
C109 H10G 0.9900 . ?
C109 H10H 0.9900 . ?
C110 C111 1.509(4) . ?
C110 H11A 0.9900 . ?
C110 H11B 0.9900 . ?
C111 C112 1.389(3) . ?
C111 C115 1.389(3) . ?
C112 C113 1.377(4) . ?
C112 H112 0.9500 . ?
C113 H113 0.9500 . ?
C114 C115 1.374(3) . ?
C114 H114 0.9500 . ?
C115 H115 0.9500 . ?
N21 C205 1.335(3) . ?
N21 C201 1.339(3) . ?
N22 C213 1.346(4) . ?
N22 C214 1.350(3) . ?
N22 Cu1 2.042(2) 2_445 ?
C201 C202 1.376(4) . ?
C201 H201 0.9500 . ?
C202 C203 1.386(3) . ?
C202 H202 0.9500 . ?
C203 C204 1.385(3) . ?
C203 C206 1.509(4) . ?
C204 C205 1.384(3) . ?
C204 H204 0.9500 . ?
C205 H205 0.9500 . ?
C206 C207 1.513(4) . ?
C206 H20A 0.9900 . ?
C206 H20B 0.9900 . ?
C207 C208 1.523(4) . ?
C207 H20C 0.9900 . ?
C207 H20D 0.9900 . ?
C208 C209 1.527(4) . ?
C208 H20E 0.9900 . ?
C208 H20F 0.9900 . ?
C209 C210 1.530(4) . ?
C209 H20G 0.9900 . ?
C209 H20H 0.9900 . ?
C210 C211 1.517(4) . ?
C210 H21A 0.9900 . ?
C210 H21B 0.9900 . ?
C211 C215 1.381(4) . ?
C211 C212 1.390(4) . ?
C212 C213 1.376(4) . ?
C212 H212 0.9500 . ?
C213 H213 0.9500 . ?
C214 C215 1.382(4) . ?
C214 H214 0.9500 . ?
C215 H215 0.9500 . ?
